data_1526398
loop_
_publ_author_name
'Rousse, G.'
'Wurm, C.'
'Rodriguez-Carvajal, J.'
'Morcrette, M.'
'Gaubicher, J.'
'Masquelier, C.'

_publ_section_title
;
 Crystal structure of a new vanadium(IV) diphosphate: V P2 O7, prepared by
 lithium extraction from Li V P2 O7
;
_journal_name_full 'International Journal of Inorganic Materials'
_journal_page_first 881
_journal_page_last 887
_journal_volume 3
_journal_year 2001
_chemical_formula_sum 'O7 P2 V'
_chemical_name_systematic 'V (P2 O7)'
_space_group_IT_number 4
_symmetry_space_group_name_Hall 'P 2yb'
_symmetry_space_group_name_H-M 'P 1 21 1'
_cell_angle_alpha 90
_cell_angle_beta 106.1417
_cell_angle_gamma 90
_cell_formula_units_Z 2
_cell_length_a 4.7725
_cell_length_b 7.871
_cell_length_c 6.8618
_cell_volume 247.597
_citation_journal_id_ASTM IJIMCR
_cod_data_source_file Rousse_IJIMCR_2001_1057.cif
_cod_data_source_block O7P2V1
_cod_original_cell_volume 247.5974
_cod_original_formula_sum 'O7 P2 V1'
_cod_database_code 1526398

loop_
_symmetry_equiv_pos_as_xyz
x,y,z
-x,y+1/2,-z

loop_
_atom_site_label
_atom_site_type_symbol
_atom_site_fract_x
_atom_site_fract_y
_atom_site_fract_z
_atom_site_occupancy
_atom_site_U_iso_or_equiv
O4 O-2 0.262 0.3593 0.5111 1 0.0
O7 O-2 0.412 0.6412 0.2695 1 0.0
V1 V+4 0.2158 0.5 0.727 1 0.0
O2 O-2 0.412 0.673 0.6284 1 0.0
O1 O-2 0.844 0.546 0.537 1 0.0
O6 O-2 0.578 0.411 0.91 1 0.0
O3 O-2 0.042 0.3229 0.8321 1 0.0
P1 P+5 0.2309 0.7685 0.1007 1 0.0
O5 O-2 0.144 0.664 0.915 1 0.0
P2 P+5 0.3965 0.1828 0.5069 1 0.0
